data_4324704
loop_
_publ_author_name
'Lei Yang'
'Jacqui Tehranchi'
'William B. Tolman'

_publ_section_title
;
 Reactions of Ph3Sb=S with Copper(I) Complexes Supported by N-Donor
 Ligands: Formation of Stable Adducts and S-Transfer Reactivity
;
_journal_name_full 'Inorganic Chemistry'
_journal_page_first 2606
_journal_page_last 2612
_journal_paper_doi 10.1021/ic102449m
_journal_volume 50
_journal_year 2011
_chemical_formula_moiety 'C36 H47 B Cu N3 S '
_chemical_formula_sum 'C36 H47 B Cu N3 S'
_chemical_formula_weight 628.18
_chemical_name_common 10053
_chemical_name_systematic
; 
 ? 
;
_space_group_IT_number 14
_symmetry_cell_setting monoclinic
_symmetry_space_group_name_Hall '-P 2ybc'
_symmetry_space_group_name_H-M 'P 1 21/c 1'
_atom_sites_solution_hydrogens geom
_atom_sites_solution_primary direct
_atom_sites_solution_secondary difmap
_audit_creation_method SHELXL-97
_cell_angle_alpha 90.00
_cell_angle_beta 113.827(4)
_cell_angle_gamma 90.00
_cell_formula_units_Z 4
_cell_length_a 14.390(4)
_cell_length_b 15.972(5)
_cell_length_c 15.351(5)
_cell_measurement_reflns_used 4013
_cell_measurement_temperature 173(2)
_cell_measurement_theta_max 27.09
_cell_measurement_theta_min 2.55
_cell_volume 3227.5(17)
_computing_cell_refinement 'SAINT, Bruker'
_computing_data_collection 'SMART, Bruker'
_computing_data_reduction 'SAINT, Bruker'
_computing_molecular_graphics 'SHELXTL, Bruker'
_computing_structure_refinement 'SHELXL-97 (Sheldrick, 1997)'
_computing_structure_solution 'SHELXS-97 (Sheldrick, 1990)'
_diffrn_ambient_temperature 173(2)
_diffrn_measured_fraction_theta_full 0.987
_diffrn_measured_fraction_theta_max 0.987
_diffrn_measurement_device_type 'Bruker SMART Platform CCD'
_diffrn_measurement_method 'area detector, omega scans per phi'
_diffrn_radiation_monochromator graphite
_diffrn_radiation_source normal
_diffrn_radiation_type MoK\a
_diffrn_radiation_wavelength 0.71073
_diffrn_reflns_av_R_equivalents 0.0000
_diffrn_reflns_av_sigmaI/netI 0.0400
_diffrn_reflns_limit_h_max 17
_diffrn_reflns_limit_h_min -18
_diffrn_reflns_limit_k_max 20
_diffrn_reflns_limit_k_min 0
_diffrn_reflns_limit_l_max 19
_diffrn_reflns_limit_l_min 0
_diffrn_reflns_number 7375
_diffrn_reflns_theta_full 27.58
_diffrn_reflns_theta_max 27.58
_diffrn_reflns_theta_min 1.55
_exptl_absorpt_coefficient_mu 0.771
_exptl_absorpt_correction_T_max 0.8611
_exptl_absorpt_correction_T_min 0.6992
_exptl_absorpt_correction_type multi-scan
_exptl_absorpt_process_details 'SADABS, R. Blessing, 1995'
_exptl_crystal_colour green
_exptl_crystal_density_diffrn 1.293
_exptl_crystal_description block
_exptl_crystal_F_000 1336
_exptl_crystal_size_max 0.50
_exptl_crystal_size_mid 0.30
_exptl_crystal_size_min 0.20
_refine_diff_density_max 0.829
_refine_diff_density_min -0.656
_refine_diff_density_rms 0.073
_refine_ls_extinction_method none
_refine_ls_goodness_of_fit_ref 1.047
_refine_ls_hydrogen_treatment constr
_refine_ls_matrix_type full
_refine_ls_number_parameters 383
_refine_ls_number_reflns 7375
_refine_ls_number_restraints 0
_refine_ls_restrained_S_all 1.047
_refine_ls_R_factor_all 0.0593
_refine_ls_R_factor_gt 0.0427
_refine_ls_shift/su_max 0.001
_refine_ls_shift/su_mean 0.000
_refine_ls_structure_factor_coef Fsqd
_refine_ls_weighting_details 'calc w=1/[\s^2^(Fo^2^)+(0.0373P)^2^+3.0783P] where P=(Fo^2^+2Fc^2^)/3'
_refine_ls_weighting_scheme calc
_refine_ls_wR_factor_gt 0.0945
_refine_ls_wR_factor_ref 0.1041
_reflns_number_gt 6080
_reflns_number_total 7375
_reflns_threshold_expression >2sigma(I)
_cod_data_source_file ic102449m_si_003_4.cif
_cod_data_source_block '[(Et3TACN)2Cu2S2][BPh4]2'
_cod_original_cell_volume 3227.7(16)
_cod_database_code 4324704

loop_
_symmetry_equiv_pos_as_xyz
'x, y, z'
'-x, y+1/2, -z+1/2'
'-x, -y, -z'
'x, -y-1/2, z-1/2'

loop_
_atom_site_label
_atom_site_type_symbol
_atom_site_fract_x
_atom_site_fract_y
_atom_site_fract_z
_atom_site_U_iso_or_equiv
_atom_site_adp_type
_atom_site_occupancy
_atom_site_symmetry_multiplicity
_atom_site_calc_flag
_atom_site_refinement_flags
Cu1 Cu 0.63361(2) 0.488610(18) 0.60231(2) 0.02017(9) Uani 1 1 d .
S1 S 0.52670(5) 0.55202(5) 0.47201(5) 0.02808(17) Uani 1 1 d .
N1 N 0.72378(18) 0.39778(16) 0.56119(17) 0.0271(5) Uani 1 1 d .
C1 C 0.7356(3) 0.3303(2) 0.6307(2) 0.0476(9) Uani 1 1 d .
H1A H 0.6752 0.2936 0.6045 0.057 Uiso 1 1 calc R
H1B H 0.7954 0.2962 0.6369 0.057 Uiso 1 1 calc R
C2 C 0.7479(4) 0.3565(3) 0.7237(3) 0.0621(13) Uani 1 1 d .
H2A H 0.8208 0.3685 0.7610 0.074 Uiso 1 1 calc R
H2B H 0.7295 0.3088 0.7548 0.074 Uiso 1 1 calc R
N2 N 0.68847(18) 0.43087(15) 0.73009(16) 0.0264(5) Uani 1 1 d .
C3 C 0.7612(3) 0.4939(3) 0.7928(2) 0.0619(12) Uani 1 1 d .
H3A H 0.7234 0.5313 0.8184 0.074 Uiso 1 1 calc R
H3B H 0.8125 0.4638 0.8476 0.074 Uiso 1 1 calc R
C4 C 0.8128(4) 0.5440(3) 0.7515(3) 0.0778(18) Uani 1 1 d .
H4A H 0.8782 0.5166 0.7621 0.093 Uiso 1 1 calc R
H4B H 0.8286 0.5984 0.7853 0.093 Uiso 1 1 calc R
N3 N 0.75833(17) 0.56049(14) 0.64871(19) 0.0322(6) Uani 1 1 d .
C5 C 0.8160(3) 0.5297(3) 0.5935(5) 0.0774(17) Uani 1 1 d .
H5A H 0.7881 0.5579 0.5307 0.093 Uiso 1 1 calc R
H5B H 0.8873 0.5487 0.6269 0.093 Uiso 1 1 calc R
C6 C 0.8177(3) 0.4422(3) 0.5772(4) 0.0658(13) Uani 1 1 d .
H6A H 0.8732 0.4168 0.6327 0.079 Uiso 1 1 calc R
H6B H 0.8340 0.4336 0.5210 0.079 Uiso 1 1 calc R
C7 C 0.6725(3) 0.3660(2) 0.4633(2) 0.0437(9) Uani 1 1 d .
H7A H 0.6607 0.4137 0.4189 0.052 Uiso 1 1 calc R
H7B H 0.6051 0.3441 0.4551 0.052 Uiso 1 1 calc R
C8 C 0.7274(3) 0.2981(2) 0.4340(3) 0.0522(10) Uani 1 1 d .
H8A H 0.6874 0.2825 0.3675 0.078 Uiso 1 1 calc R
H8B H 0.7364 0.2489 0.4748 0.078 Uiso 1 1 calc R
H8C H 0.7940 0.3188 0.4406 0.078 Uiso 1 1 calc R
C9 C 0.6122(3) 0.4077(2) 0.7675(2) 0.0381(8) Uani 1 1 d .
H9A H 0.6471 0.3791 0.8294 0.046 Uiso 1 1 calc R
H9B H 0.5640 0.3672 0.7231 0.046 Uiso 1 1 calc R
C10 C 0.5528(3) 0.4802(3) 0.7809(3) 0.0671(14) Uani 1 1 d .
H10A H 0.4975 0.4592 0.7966 0.101 Uiso 1 1 calc R
H10B H 0.5245 0.5130 0.7220 0.101 Uiso 1 1 calc R
H10C H 0.5978 0.5157 0.8329 0.101 Uiso 1 1 calc R
C11 C 0.7413(2) 0.65204(19) 0.6277(3) 0.0409(8) Uani 1 1 d .
H11A H 0.7075 0.6600 0.5579 0.049 Uiso 1 1 calc R
H11B H 0.8078 0.6808 0.6506 0.049 Uiso 1 1 calc R
C12 C 0.6774(3) 0.6915(3) 0.6734(3) 0.0685(14) Uani 1 1 d .
H12A H 0.6641 0.7501 0.6532 0.103 Uiso 1 1 calc R
H12B H 0.7137 0.6889 0.7428 0.103 Uiso 1 1 calc R
H12C H 0.6129 0.6613 0.6539 0.103 Uiso 1 1 calc R
B1 B 0.8011(2) 0.46020(18) 0.1709(2) 0.0238(6) Uani 1 1 d .
C13 C 0.88187(19) 0.38145(16) 0.2046(2) 0.0259(6) Uani 1 1 d .
C14 C 0.9168(3) 0.34152(19) 0.1428(3) 0.0360(7) Uani 1 1 d .
H14A H 0.8973 0.3630 0.0801 0.043 Uiso 1 1 calc R
C15 C 0.9799(3) 0.2708(2) 0.1699(3) 0.0493(10) Uani 1 1 d .
H15A H 1.0029 0.2458 0.1260 0.059 Uiso 1 1 calc R
C16 C 1.0087(2) 0.23724(19) 0.2600(3) 0.0541(11) Uani 1 1 d .
H16A H 1.0517 0.1896 0.2789 0.065 Uiso 1 1 calc R
C17 C 0.9737(3) 0.2743(2) 0.3218(3) 0.0478(10) Uani 1 1 d .
H17A H 0.9918 0.2513 0.3836 0.057 Uiso 1 1 calc R
C18 C 0.9125(2) 0.3445(2) 0.2951(2) 0.0343(7) Uani 1 1 d .
H18A H 0.8902 0.3688 0.3397 0.041 Uiso 1 1 calc R
C19 C 0.6893(2) 0.41374(16) 0.1249(2) 0.0254(6) Uani 1 1 d .
C20 C 0.6403(3) 0.3946(2) 0.0284(2) 0.0357(7) Uani 1 1 d .
H20A H 0.6692 0.4133 -0.0139 0.043 Uiso 1 1 calc R
C21 C 0.5501(3) 0.3487(2) -0.0081(3) 0.0444(9) Uani 1 1 d .
H21A H 0.5186 0.3372 -0.0744 0.053 Uiso 1 1 calc R
C22 C 0.5065(2) 0.3202(2) 0.0506(3) 0.0413(8) Uani 1 1 d .
H22A H 0.4452 0.2889 0.0257 0.050 Uiso 1 1 calc R
C23 C 0.5532(3) 0.3377(2) 0.1468(3) 0.0398(8) Uani 1 1 d .
H23A H 0.5242 0.3181 0.1887 0.048 Uiso 1 1 calc R
C24 C 0.6420(2) 0.3836(2) 0.1822(2) 0.0328(7) Uani 1 1 d .
H24A H 0.6723 0.3953 0.2485 0.039 Uiso 1 1 calc R
C25 C 0.8207(2) 0.52291(18) 0.09470(19) 0.0242(6) Uani 1 1 d .
C26 C 0.9146(2) 0.53162(18) 0.0887(2) 0.0271(6) Uani 1 1 d .
H26A H 0.9688 0.4962 0.1269 0.032 Uiso 1 1 calc R
C27 C 0.9325(2) 0.58936(19) 0.0299(2) 0.0302(6) Uani 1 1 d .
H27A H 0.9976 0.5925 0.0280 0.036 Uiso 1 1 calc R
C28 C 0.8559(3) 0.64224(18) -0.0259(2) 0.0306(7) Uani 1 1 d .
H28A H 0.8673 0.6819 -0.0666 0.037 Uiso 1 1 calc R
C29 C 0.7625(3) 0.6366(2) -0.0214(2) 0.0348(7) Uani 1 1 d .
H29A H 0.7096 0.6735 -0.0585 0.042 Uiso 1 1 calc R
C30 C 0.7446(2) 0.57750(18) 0.0366(2) 0.0290(6) Uani 1 1 d .
H30A H 0.6788 0.5741 0.0369 0.035 Uiso 1 1 calc R
C31 C 0.8099(2) 0.52137(18) 0.2597(2) 0.0276(6) Uani 1 1 d .
C32 C 0.7258(3) 0.5686(2) 0.2567(2) 0.0387(7) Uani 1 1 d .
H32A H 0.6622 0.5614 0.2043 0.046 Uiso 1 1 calc R
C33 C 0.7329(3) 0.6254(2) 0.3278(3) 0.0486(10) Uani 1 1 d .
H33A H 0.6745 0.6561 0.3232 0.058 Uiso 1 1 calc R
C34 C 0.8234(4) 0.6375(2) 0.4046(3) 0.0497(10) Uani 1 1 d .
H34A H 0.8280 0.6760 0.4534 0.060 Uiso 1 1 calc R
C35 C 0.9068(3) 0.5933(2) 0.4097(3) 0.0467(9) Uani 1 1 d .
H35A H 0.9700 0.6011 0.4624 0.056 Uiso 1 1 calc R
C36 C 0.9000(3) 0.5372(2) 0.3387(2) 0.0353(7) Uani 1 1 d .
H36A H 0.9596 0.5080 0.3440 0.042 Uiso 1 1 calc R

loop_
_atom_site_aniso_label
_atom_site_aniso_U_11
_atom_site_aniso_U_22
_atom_site_aniso_U_33
_atom_site_aniso_U_23
_atom_site_aniso_U_13
_atom_site_aniso_U_12
Cu1 0.01620(14) 0.02165(15) 0.01815(15) 0.00145(13) 0.00228(12) -0.00068(12)
S1 0.0203(3) 0.0313(4) 0.0242(3) 0.0082(3) 0.0002(3) -0.0058(3)
N1 0.0275(12) 0.0293(13) 0.0254(12) 0.0020(10) 0.0117(10) 0.0010(10)
C1 0.076(3) 0.0339(18) 0.0373(18) 0.0101(15) 0.0270(18) 0.0244(17)
C2 0.102(4) 0.045(2) 0.059(2) 0.027(2) 0.053(3) 0.040(2)
N2 0.0274(12) 0.0289(12) 0.0204(11) 0.0038(10) 0.0071(10) 0.0074(10)
C3 0.047(2) 0.099(4) 0.0218(16) -0.0092(19) -0.0041(15) -0.023(2)
C4 0.081(3) 0.048(2) 0.045(2) 0.0158(19) -0.037(2) -0.034(2)
N3 0.0197(11) 0.0252(12) 0.0407(14) 0.0025(12) 0.0007(11) -0.0047(9)
C5 0.045(2) 0.047(2) 0.165(6) -0.004(3) 0.068(3) -0.0103(19)
C6 0.056(2) 0.075(3) 0.092(3) -0.031(3) 0.055(3) -0.029(2)
C7 0.062(2) 0.0367(19) 0.0298(16) -0.0026(14) 0.0162(16) 0.0109(17)
C8 0.081(3) 0.044(2) 0.045(2) -0.0012(18) 0.041(2) 0.009(2)
C9 0.044(2) 0.0461(19) 0.0276(15) 0.0054(14) 0.0174(14) 0.0003(15)
C10 0.064(3) 0.104(4) 0.047(2) 0.027(2) 0.036(2) 0.046(3)
C11 0.0357(17) 0.0248(15) 0.0448(19) 0.0025(14) -0.0018(15) -0.0076(13)
C12 0.064(3) 0.045(2) 0.072(3) -0.025(2) 0.002(2) 0.008(2)
B1 0.0229(14) 0.0232(14) 0.0254(15) 0.0021(13) 0.0100(13) 0.0015(11)
C13 0.0209(12) 0.0196(12) 0.0334(15) 0.0023(12) 0.0071(12) -0.0015(9)
C14 0.0355(17) 0.0228(15) 0.056(2) -0.0021(14) 0.0246(16) -0.0020(13)
C15 0.0355(18) 0.0246(18) 0.096(3) -0.0116(18) 0.035(2) -0.0039(14)
C16 0.0234(15) 0.0209(15) 0.100(3) 0.009(2) 0.006(2) 0.0012(11)
C17 0.0305(17) 0.0310(18) 0.058(2) 0.0132(16) -0.0066(16) -0.0030(14)
C18 0.0273(16) 0.0286(16) 0.0375(17) 0.0068(13) 0.0031(13) -0.0012(13)
C19 0.0232(13) 0.0230(13) 0.0306(14) 0.0032(12) 0.0114(12) 0.0062(10)
C20 0.0358(17) 0.0386(18) 0.0316(16) 0.0001(13) 0.0123(14) -0.0077(15)
C21 0.0371(19) 0.045(2) 0.0407(18) 0.0006(16) 0.0049(15) -0.0062(16)
C22 0.0236(14) 0.0361(17) 0.058(2) 0.0001(17) 0.0106(15) -0.0013(12)
C23 0.0311(17) 0.0382(19) 0.058(2) 0.0043(17) 0.0259(16) -0.0004(14)
C24 0.0309(16) 0.0366(17) 0.0333(16) 0.0031(13) 0.0154(14) 0.0003(14)
C25 0.0278(14) 0.0213(14) 0.0245(13) -0.0032(11) 0.0116(11) -0.0013(11)
C26 0.0262(14) 0.0244(14) 0.0304(15) 0.0005(12) 0.0112(12) -0.0008(11)
C27 0.0328(15) 0.0297(16) 0.0321(15) -0.0067(13) 0.0173(13) -0.0076(13)
C28 0.0460(19) 0.0220(14) 0.0265(14) -0.0024(12) 0.0175(13) -0.0076(13)
C29 0.0410(18) 0.0308(17) 0.0313(16) 0.0077(13) 0.0134(14) 0.0073(14)
C30 0.0271(14) 0.0287(14) 0.0328(16) 0.0050(13) 0.0137(13) 0.0030(11)
C31 0.0388(17) 0.0214(14) 0.0276(14) 0.0028(12) 0.0185(13) -0.0002(13)
C32 0.048(2) 0.0334(17) 0.0380(18) 0.0037(15) 0.0203(16) 0.0120(14)
C33 0.072(3) 0.0308(18) 0.060(2) 0.0051(17) 0.044(2) 0.0133(18)
C34 0.087(3) 0.0277(18) 0.053(2) -0.0118(16) 0.048(2) -0.0179(19)
C35 0.061(2) 0.046(2) 0.0397(19) -0.0134(17) 0.0261(18) -0.0265(19)
C36 0.0362(17) 0.0372(17) 0.0374(17) -0.0054(14) 0.0198(14) -0.0085(14)

loop_
_atom_type_symbol
_atom_type_description
_atom_type_scat_dispersion_real
_atom_type_scat_dispersion_imag
_atom_type_scat_source
C C 0.0033 0.0016 'International Tables Vol C Tables 4.2.6.8 and 6.1.1.4'
H H 0.0000 0.0000 'International Tables Vol C Tables 4.2.6.8 and 6.1.1.4'
N N 0.0061 0.0033 'International Tables Vol C Tables 4.2.6.8 and 6.1.1.4'
B B 0.0013 0.0007 'International Tables Vol C Tables 4.2.6.8 and 6.1.1.4'
S S 0.1246 0.1234 'International Tables Vol C Tables 4.2.6.8 and 6.1.1.4'
Cu Cu 0.3201 1.2651 'International Tables Vol C Tables 4.2.6.8 and 6.1.1.4'

loop_
_geom_angle_atom_site_label_1
_geom_angle_atom_site_label_2
_geom_angle_atom_site_label_3
_geom_angle
_geom_angle_site_symmetry_1
_geom_angle_site_symmetry_3
N3 Cu1 N2 88.50(10) . .
N3 Cu1 N1 86.13(10) . .
N2 Cu1 N1 86.17(10) . .
N3 Cu1 S1 104.76(8) . .
N2 Cu1 S1 160.58(7) . .
N1 Cu1 S1 108.49(7) . .
N3 Cu1 S1 161.24(7) . 3_666
N2 Cu1 S1 106.47(7) . 3_666
N1 Cu1 S1 105.71(7) . 3_666
S1 Cu1 S1 58.03(3) . 3_666
S1 S1 Cu1 61.04(3) 3_666 .
S1 S1 Cu1 60.93(3) 3_666 3_666
Cu1 S1 Cu1 121.97(3) . 3_666
C6 N1 C7 112.9(3) . .
C6 N1 C1 113.9(3) . .
C7 N1 C1 110.5(3) . .
C6 N1 Cu1 104.2(2) . .
C7 N1 Cu1 114.2(2) . .
C1 N1 Cu1 100.53(18) . .
C2 C1 N1 116.1(3) . .
C2 C1 H1A 108.2 . .
N1 C1 H1A 108.2 . .
C2 C1 H1B 108.2 . .
N1 C1 H1B 108.2 . .
H1A C1 H1B 107.4 . .
C1 C2 N2 117.2(3) . .
C1 C2 H2A 108.0 . .
N2 C2 H2A 108.0 . .
C1 C2 H2B 108.0 . .
N2 C2 H2B 108.0 . .
H2A C2 H2B 107.2 . .
C9 N2 C3 110.9(3) . .
C9 N2 C2 111.2(3) . .
C3 N2 C2 108.0(3) . .
C9 N2 Cu1 115.60(18) . .
C3 N2 Cu1 102.5(2) . .
C2 N2 Cu1 108.0(2) . .
C4 C3 N2 117.0(3) . .
C4 C3 H3A 108.0 . .
N2 C3 H3A 108.0 . .
C4 C3 H3B 108.0 . .
N2 C3 H3B 108.0 . .
H3A C3 H3B 107.3 . .
C3 C4 N3 115.8(3) . .
C3 C4 H4A 108.3 . .
N3 C4 H4A 108.3 . .
C3 C4 H4B 108.3 . .
N3 C4 H4B 108.3 . .
H4A C4 H4B 107.4 . .
C4 N3 C5 111.9(4) . .
C4 N3 C11 112.1(3) . .
C5 N3 C11 106.3(3) . .
C4 N3 Cu1 106.9(2) . .
C5 N3 Cu1 103.5(2) . .
C11 N3 Cu1 115.98(18) . .
C6 C5 N3 118.5(4) . .
C6 C5 H5A 107.7 . .
N3 C5 H5A 107.7 . .
C6 C5 H5B 107.7 . .
N3 C5 H5B 107.7 . .
H5A C5 H5B 107.1 . .
C5 C6 N1 115.3(3) . .
C5 C6 H6A 108.4 . .
N1 C6 H6A 108.4 . .
C5 C6 H6B 108.4 . .
N1 C6 H6B 108.4 . .
H6A C6 H6B 107.5 . .
N1 C7 C8 116.4(3) . .
N1 C7 H7A 108.2 . .
C8 C7 H7A 108.2 . .
N1 C7 H7B 108.2 . .
C8 C7 H7B 108.2 . .
H7A C7 H7B 107.4 . .
C7 C8 H8A 109.5 . .
C7 C8 H8B 109.5 . .
H8A C8 H8B 109.5 . .
C7 C8 H8C 109.5 . .
H8A C8 H8C 109.5 . .
H8B C8 H8C 109.5 . .
N2 C9 C10 114.4(3) . .
N2 C9 H9A 108.7 . .
C10 C9 H9A 108.7 . .
N2 C9 H9B 108.7 . .
C10 C9 H9B 108.7 . .
H9A C9 H9B 107.6 . .
C9 C10 H10A 109.5 . .
C9 C10 H10B 109.5 . .
H10A C10 H10B 109.5 . .
C9 C10 H10C 109.5 . .
H10A C10 H10C 109.5 . .
H10B C10 H10C 109.5 . .
N3 C11 C12 112.8(3) . .
N3 C11 H11A 109.0 . .
C12 C11 H11A 109.0 . .
N3 C11 H11B 109.0 . .
C12 C11 H11B 109.0 . .
H11A C11 H11B 107.8 . .
C11 C12 H12A 109.5 . .
C11 C12 H12B 109.5 . .
H12A C12 H12B 109.5 . .
C11 C12 H12C 109.5 . .
H12A C12 H12C 109.5 . .
H12B C12 H12C 109.5 . .
C31 B1 C13 112.7(2) . .
C31 B1 C25 104.5(2) . .
C13 B1 C25 112.7(2) . .
C31 B1 C19 111.0(2) . .
C13 B1 C19 103.5(2) . .
C25 B1 C19 112.7(2) . .
C14 C13 C18 115.1(3) . .
C14 C13 B1 122.5(3) . .
C18 C13 B1 122.1(3) . .
C13 C14 C15 122.3(3) . .
C13 C14 H14A 118.9 . .
C15 C14 H14A 118.9 . .
C16 C15 C14 120.4(4) . .
C16 C15 H15A 119.8 . .
C14 C15 H15A 119.8 . .
C17 C16 C15 118.6(3) . .
C17 C16 H16A 120.7 . .
C15 C16 H16A 120.7 . .
C16 C17 C18 120.7(4) . .
C16 C17 H17A 119.6 . .
C18 C17 H17A 119.6 . .
C17 C18 C13 122.8(4) . .
C17 C18 H18A 118.6 . .
C13 C18 H18A 118.6 . .
C20 C19 C24 115.3(3) . .
C20 C19 B1 122.8(3) . .
C24 C19 B1 121.7(3) . .
C19 C20 C21 122.1(3) . .
C19 C20 H20A 119.0 . .
C21 C20 H20A 119.0 . .
C22 C21 C20 120.7(3) . .
C22 C21 H21A 119.6 . .
C20 C21 H21A 119.6 . .
C21 C22 C23 118.8(3) . .
C21 C22 H22A 120.6 . .
C23 C22 H22A 120.6 . .
C24 C23 C22 120.1(3) . .
C24 C23 H23A 120.0 . .
C22 C23 H23A 120.0 . .
C23 C24 C19 123.0(3) . .
C23 C24 H24A 118.5 . .
C19 C24 H24A 118.5 . .
C26 C25 C30 115.0(3) . .
C26 C25 B1 123.6(3) . .
C30 C25 B1 121.1(3) . .
C27 C26 C25 123.3(3) . .
C27 C26 H26A 118.4 . .
C25 C26 H26A 118.4 . .
C28 C27 C26 120.0(3) . .
C28 C27 H27A 120.0 . .
C26 C27 H27A 120.0 . .
C29 C28 C27 118.8(3) . .
C29 C28 H28A 120.6 . .
C27 C28 H28A 120.6 . .
C28 C29 C30 120.9(3) . .
C28 C29 H29A 119.5 . .
C30 C29 H29A 119.5 . .
C29 C30 C25 122.0(3) . .
C29 C30 H30A 119.0 . .
C25 C30 H30A 119.0 . .
C36 C31 C32 114.5(3) . .
C36 C31 B1 124.3(3) . .
C32 C31 B1 120.9(3) . .
C33 C32 C31 122.2(3) . .
C33 C32 H32A 118.9 . .
C31 C32 H32A 118.9 . .
C34 C33 C32 120.6(4) . .
C34 C33 H33A 119.7 . .
C32 C33 H33A 119.7 . .
C35 C34 C33 118.8(3) . .
C35 C34 H34A 120.6 . .
C33 C34 H34A 120.6 . .
C34 C35 C36 120.6(4) . .
C34 C35 H35A 119.7 . .
C36 C35 H35A 119.7 . .
C35 C36 C31 123.2(3) . .
C35 C36 H36A 118.4 . .
C31 C36 H36A 118.4 . .

loop_
_geom_bond_atom_site_label_1
_geom_bond_atom_site_label_2
_geom_bond_distance
_geom_bond_site_symmetry_2
Cu1 N3 2.003(2) .
Cu1 N2 2.017(2) .
Cu1 N1 2.202(3) .
Cu1 S1 2.2152(8) .
Cu1 S1 2.2177(9) 3_666
S1 S1 2.1501(14) 3_666
S1 Cu1 2.2176(9) 3_666
N1 C6 1.456(4) .
N1 C7 1.472(4) .
N1 C1 1.477(4) .
C1 C2 1.428(5) .
C1 H1A 0.9900 .
C1 H1B 0.9900 .
C2 N2 1.490(4) .
C2 H2A 0.9900 .
C2 H2B 0.9900 .
N2 C9 1.477(4) .
N2 C3 1.490(4) .
C3 C4 1.406(6) .
C3 H3A 0.9900 .
C3 H3B 0.9900 .
C4 N3 1.474(4) .
C4 H4A 0.9900 .
C4 H4B 0.9900 .
N3 C5 1.489(6) .
N3 C11 1.496(4) .
C5 C6 1.423(6) .
C5 H5A 0.9900 .
C5 H5B 0.9900 .
C6 H6A 0.9900 .
C6 H6B 0.9900 .
C7 C8 1.514(5) .
C7 H7A 0.9900 .
C7 H7B 0.9900 .
C8 H8A 0.9800 .
C8 H8B 0.9800 .
C8 H8C 0.9800 .
C9 C10 1.502(5) .
C9 H9A 0.9900 .
C9 H9B 0.9900 .
C10 H10A 0.9800 .
C10 H10B 0.9800 .
C10 H10C 0.9800 .
C11 C12 1.501(6) .
C11 H11A 0.9900 .
C11 H11B 0.9900 .
C12 H12A 0.9800 .
C12 H12B 0.9800 .
C12 H12C 0.9800 .
B1 C31 1.640(4) .
B1 C13 1.648(4) .
B1 C25 1.648(4) .
B1 C19 1.649(4) .
C13 C14 1.395(4) .
C13 C18 1.406(4) .
C14 C15 1.403(5) .
C14 H14A 0.9500 .
C15 C16 1.382(6) .
C15 H15A 0.9500 .
C16 C17 1.374(6) .
C16 H16A 0.9500 .
C17 C18 1.382(5) .
C17 H17A 0.9500 .
C18 H18A 0.9500 .
C19 C20 1.393(4) .
C19 C24 1.398(4) .
C20 C21 1.396(5) .
C20 H20A 0.9500 .
C21 C22 1.367(5) .
C21 H21A 0.9500 .
C22 C23 1.381(5) .
C22 H22A 0.9500 .
C23 C24 1.380(5) .
C23 H23A 0.9500 .
C24 H24A 0.9500 .
C25 C26 1.398(4) .
C25 C30 1.402(4) .
C26 C27 1.386(4) .
C26 H26A 0.9500 .
C27 C28 1.378(4) .
C27 H27A 0.9500 .
C28 C29 1.375(5) .
C28 H28A 0.9500 .
C29 C30 1.391(4) .
C29 H29A 0.9500 .
C30 H30A 0.9500 .
C31 C36 1.394(4) .
C31 C32 1.411(4) .
C32 C33 1.392(5) .
C32 H32A 0.9500 .
C33 C34 1.372(6) .
C33 H33A 0.9500 .
C34 C35 1.368(6) .
C34 H34A 0.9500 .
C35 C36 1.384(5) .
C35 H35A 0.9500 .
C36 H36A 0.9500 .

loop_
_geom_torsion_atom_site_label_1
_geom_torsion_atom_site_label_2
_geom_torsion_atom_site_label_3
_geom_torsion_atom_site_label_4
_geom_torsion
_geom_torsion_site_symmetry_1
_geom_torsion_site_symmetry_4
N3 Cu1 S1 S1 -171.83(9) . 3_666
N2 Cu1 S1 S1 -40.1(2) . 3_666
N1 Cu1 S1 S1 97.34(8) . 3_666
N3 Cu1 S1 Cu1 -171.83(9) . 3_666
N2 Cu1 S1 Cu1 -40.1(2) . 3_666
N1 Cu1 S1 Cu1 97.34(8) . 3_666
S1 Cu1 S1 Cu1 0.0 3_666 3_666
N3 Cu1 N1 C6 -7.4(3) . .
N2 Cu1 N1 C6 -96.1(3) . .
S1 Cu1 N1 C6 96.9(3) . .
S1 Cu1 N1 C6 157.8(2) 3_666 .
N3 Cu1 N1 C7 -130.9(2) . .
N2 Cu1 N1 C7 140.3(2) . .
S1 Cu1 N1 C7 -26.7(2) . .
S1 Cu1 N1 C7 34.3(2) 3_666 .
N3 Cu1 N1 C1 110.8(2) . .
N2 Cu1 N1 C1 22.0(2) . .
S1 Cu1 N1 C1 -144.93(19) . .
S1 Cu1 N1 C1 -84.0(2) 3_666 .
C6 N1 C1 C2 74.4(5) . .
C7 N1 C1 C2 -157.3(4) . .
Cu1 N1 C1 C2 -36.4(4) . .
N1 C1 C2 N2 37.1(6) . .
C1 C2 N2 C9 114.1(4) . .
C1 C2 N2 C3 -124.0(4) . .
C1 C2 N2 Cu1 -13.8(5) . .
N3 Cu1 N2 C9 142.7(2) . .
N1 Cu1 N2 C9 -131.1(2) . .
S1 Cu1 N2 C9 8.9(4) . .
S1 Cu1 N2 C9 -25.8(2) 3_666 .
N3 Cu1 N2 C3 21.9(2) . .
N1 Cu1 N2 C3 108.2(2) . .
S1 Cu1 N2 C3 -111.9(3) . .
S1 Cu1 N2 C3 -146.6(2) 3_666 .
N3 Cu1 N2 C2 -92.0(3) . .
N1 Cu1 N2 C2 -5.8(3) . .
S1 Cu1 N2 C2 134.2(3) . .
S1 Cu1 N2 C2 99.5(3) 3_666 .
C9 N2 C3 C4 -157.3(4) . .
C2 N2 C3 C4 80.6(5) . .
Cu1 N2 C3 C4 -33.3(5) . .
N2 C3 C4 N3 29.3(7) . .
C3 C4 N3 C5 -120.5(5) . .
C3 C4 N3 C11 120.2(4) . .
C3 C4 N3 Cu1 -7.9(5) . .
N2 Cu1 N3 C4 -9.1(3) . .
N1 Cu1 N3 C4 -95.3(3) . .
S1 Cu1 N3 C4 156.6(3) . .
S1 Cu1 N3 C4 134.5(3) 3_666 .
N2 Cu1 N3 C5 109.2(3) . .
N1 Cu1 N3 C5 22.9(3) . .
S1 Cu1 N3 C5 -85.2(3) . .
S1 Cu1 N3 C5 -107.2(3) 3_666 .
N2 Cu1 N3 C11 -134.8(3) . .
N1 Cu1 N3 C11 138.9(3) . .
S1 Cu1 N3 C11 30.8(3) . .
S1 Cu1 N3 C11 8.8(5) 3_666 .
C4 N3 C5 C6 75.5(5) . .
C11 N3 C5 C6 -161.9(5) . .
Cu1 N3 C5 C6 -39.2(5) . .
N3 C5 C6 N1 36.2(7) . .
C7 N1 C6 C5 112.3(5) . .
C1 N1 C6 C5 -120.7(5) . .
Cu1 N1 C6 C5 -12.1(5) . .
C6 N1 C7 C8 66.1(4) . .
C1 N1 C7 C8 -62.7(4) . .
Cu1 N1 C7 C8 -175.1(3) . .
C3 N2 C9 C10 56.7(4) . .
C2 N2 C9 C10 176.9(3) . .
Cu1 N2 C9 C10 -59.4(3) . .
C4 N3 C11 C12 -61.4(4) . .
C5 N3 C11 C12 176.2(3) . .
Cu1 N3 C11 C12 61.8(3) . .
C31 B1 C13 C14 -154.5(3) . .
C25 B1 C13 C14 -36.6(4) . .
C19 B1 C13 C14 85.5(3) . .
C31 B1 C13 C18 31.9(4) . .
C25 B1 C13 C18 149.8(3) . .
C19 B1 C13 C18 -88.1(3) . .
C18 C13 C14 C15 -1.4(4) . .
B1 C13 C14 C15 -175.3(3) . .
C13 C14 C15 C16 0.8(5) . .
C14 C15 C16 C17 0.5(5) . .
C15 C16 C17 C18 -1.1(5) . .
C16 C17 C18 C13 0.6(5) . .
C14 C13 C18 C17 0.7(4) . .
B1 C13 C18 C17 174.7(3) . .
C31 B1 C19 C20 146.7(3) . .
C13 B1 C19 C20 -92.1(3) . .
C25 B1 C19 C20 29.9(4) . .
C31 B1 C19 C24 -39.6(3) . .
C13 B1 C19 C24 81.6(3) . .
C25 B1 C19 C24 -156.4(3) . .
C24 C19 C20 C21 0.2(4) . .
B1 C19 C20 C21 174.2(3) . .
C19 C20 C21 C22 -0.4(5) . .
C20 C21 C22 C23 0.1(5) . .
C21 C22 C23 C24 0.4(5) . .
C22 C23 C24 C19 -0.6(5) . .
C20 C19 C24 C23 0.4(4) . .
B1 C19 C24 C23 -173.8(3) . .
C31 B1 C25 C26 97.5(3) . .
C13 B1 C25 C26 -25.2(4) . .
C19 B1 C25 C26 -141.9(3) . .
C31 B1 C25 C30 -76.6(3) . .
C13 B1 C25 C30 160.7(3) . .
C19 B1 C25 C30 44.0(4) . .
C30 C25 C26 C27 -0.2(4) . .
B1 C25 C26 C27 -174.6(3) . .
C25 C26 C27 C28 0.6(4) . .
C26 C27 C28 C29 0.2(4) . .
C27 C28 C29 C30 -1.4(5) . .
C28 C29 C30 C25 1.7(5) . .
C26 C25 C30 C29 -0.9(4) . .
B1 C25 C30 C29 173.6(3) . .
C13 B1 C31 C36 32.6(4) . .
C25 B1 C31 C36 -90.1(3) . .
C19 B1 C31 C36 148.1(3) . .
C13 B1 C31 C32 -153.3(3) . .
C25 B1 C31 C32 84.0(3) . .
C19 B1 C31 C32 -37.7(4) . .
C36 C31 C32 C33 -0.8(5) . .
B1 C31 C32 C33 -175.4(3) . .
C31 C32 C33 C34 0.0(5) . .
C32 C33 C34 C35 0.5(6) . .
C33 C34 C35 C36 -0.1(5) . .
C34 C35 C36 C31 -0.8(5) . .
C32 C31 C36 C35 1.2(5) . .
B1 C31 C36 C35 175.6(3) . .
